data_1537987
loop_
_publ_author_name
'Fedorov, V.E.'
'Mishchenko, A.V.'
'Kirik, S.D.'
'Logvinenko, Z.M.'

_publ_section_title
;
 Stoichiometry of ternary molybdenum sulfide Pb Mo6 S8
;
_journal_name_full
;
Inorganic Materials (USSR) (see: Izv.Akad.Nauk, Neorg.Mater.)
;
_journal_page_first 17
_journal_page_last 22
_journal_volume 18
_journal_year 1982
_chemical_formula_sum 'Mo6 Pb S8'
_space_group_IT_number 148
_symmetry_space_group_name_Hall '-R 3'
_symmetry_space_group_name_H-M 'R -3 :H'
_cell_angle_alpha 90
_cell_angle_beta 90
_cell_angle_gamma 120
_cell_formula_units_Z 3
_cell_length_a 9.198
_cell_length_b 9.198
_cell_length_c 11.442
_cell_volume 838.338
_citation_journal_id_ASTM INOMAF
_cod_data_source_file Fedorov_INOMAF_1982_705.cif
_cod_data_source_block Mo6Pb1S8
_cod_original_cell_volume 838.3385
_cod_original_formula_sum 'Mo6 Pb1 S8'
_cod_database_code 1537987

loop_
_symmetry_equiv_pos_as_xyz
x,y,z
-y,x-y,z
-x+y,-x,z
-x,-y,-z
y,-x+y,-z
x-y,x,-z
x+2/3,y+1/3,z+1/3
-y+2/3,x-y+1/3,z+1/3
-x+y+2/3,-x+1/3,z+1/3
-x+2/3,-y+1/3,-z+1/3
y+2/3,-x+y+1/3,-z+1/3
x-y+2/3,x+1/3,-z+1/3
x+1/3,y+2/3,z+2/3
-y+1/3,x-y+2/3,z+2/3
-x+y+1/3,-x+2/3,z+2/3
-x+1/3,-y+2/3,-z+2/3
y+1/3,-x+y+2/3,-z+2/3
x-y+1/3,x+2/3,-z+2/3

loop_
_atom_site_label
_atom_site_type_symbol
_atom_site_fract_x
_atom_site_fract_y
_atom_site_fract_z
_atom_site_occupancy
_atom_site_U_iso_or_equiv
S1 S 0 0 0.243 1 0.0
S2 S 0.9662 0.673 0.4165 1 0.0
Pb1 Pb 0 0 0 1 0.0
Mo1 Mo 0.8263 0.839 0.4017 1 0.0
